data_4074839
loop_
_publ_author_name
'Knijnenburg, Quinten'
'Smits, Jan M. M.'
'Budzelaar, Peter H. M.'

_publ_contact_author
;
        Drs. Q. Knijnenburg
        Metal-Organic Chemistry
        Radboud University Nijmegen
        Toernooiveld 1
        6525 ED  Nijmegen
        The Netherlands
;
_publ_section_title
;
 Reaction of the Diimine Pyridine Ligand with Aluminum Alkyls:&#x00A0; An
 Unexpectedly Complex Reaction
;
_journal_issue 4
_journal_name_full Organometallics
_journal_page_first 1036
_journal_paper_doi 10.1021/om050936m
_journal_volume 25
_journal_year 2006
_chemical_formula_sum 'C39 H58 Al N3'
_chemical_formula_weight 595.86
_chemical_name_systematic
;
 ?
;
_space_group_IT_number 2
_symmetry_cell_setting triclinic
_symmetry_space_group_name_Hall '-P 1'
_symmetry_space_group_name_H-M 'P -1'
_atom_sites_solution_hydrogens geom
_atom_sites_solution_primary direct
_atom_sites_solution_secondary difmap
_audit_creation_date 2005-04-13
_audit_creation_method 'SHELXL, adapted and expanded'
_cell_angle_alpha 87.810(19)
_cell_angle_beta 79.367(11)
_cell_angle_gamma 89.436(18)
_cell_formula_units_Z 4
_cell_length_a 12.8955(15)
_cell_length_b 16.811(3)
_cell_length_c 17.1893(19)
_cell_measurement_reflns_used 40
_cell_measurement_temperature 208(2)
_cell_measurement_theta_max 24.000
_cell_measurement_theta_min 3.070
_cell_volume 3659.7(9)
_computing_data_collection
;
Nonius "Collect" program suite (Nonius, 1999)
;
_computing_data_reduction
;
Nonius "EvalCCD" program suite (Duisenberg, 1998)
;
_computing_molecular_graphics
;
PLATON (Spek, 2003)
;
_computing_structure_refinement 'SHELXL-97 (Sheldrick, 1997)'
_computing_structure_solution
;
DIRDIF (Beurskens et al., 1996),
PATTY (Beurskens et al., 1987)
;
_diffrn_ambient_temperature 208(2)
_diffrn_detector_area_resol_mean 18.4
_diffrn_measured_fraction_theta_full 0.998
_diffrn_measured_fraction_theta_max 0.998
_diffrn_measurement_device 'Nonius KappaCCD'
_diffrn_measurement_method 'area detector \f and \w scan'
_diffrn_radiation_monochromator graphite
_diffrn_radiation_source 'fine-focus sealed tube'
_diffrn_radiation_type MoK\a
_diffrn_radiation_wavelength 0.71073
_diffrn_reflns_av_R_equivalents 0.1142
_diffrn_reflns_av_sigmaI/netI 0.0737
_diffrn_reflns_limit_h_max 14
_diffrn_reflns_limit_h_min -14
_diffrn_reflns_limit_k_max 19
_diffrn_reflns_limit_k_min -19
_diffrn_reflns_limit_l_max 19
_diffrn_reflns_limit_l_min -19
_diffrn_reflns_number 98451
_diffrn_reflns_theta_full 24.00
_diffrn_reflns_theta_max 24.00
_diffrn_reflns_theta_min 3.07
_diffrn_standards_decay_% 0.000
_diffrn_standards_interval_time 0
_diffrn_standards_number 0
_exptl_absorpt_coefficient_mu 0.084
_exptl_absorpt_correction_T_max 1.000
_exptl_absorpt_correction_T_min 1.000
_exptl_absorpt_correction_type multi-scan
_exptl_absorpt_process_details 'SADABS multiscan (Sheldrick, 1996)'
_exptl_crystal_colour 'translucent dark yellow-brown'
_exptl_crystal_density_diffrn 1.081
_exptl_crystal_density_method 'not measured'
_exptl_crystal_description 'regular thick platelet'
_exptl_crystal_F_000 1304
_exptl_crystal_size_max 0.32
_exptl_crystal_size_mid 0.23
_exptl_crystal_size_min 0.10
_refine_diff_density_max 0.223
_refine_diff_density_min -0.242
_refine_diff_density_rms 0.043
_refine_ls_extinction_method none
_refine_ls_goodness_of_fit_all 1.099
_refine_ls_goodness_of_fit_ref 1.099
_refine_ls_hydrogen_treatment mixed
_refine_ls_matrix_type full
_refine_ls_number_parameters 801
_refine_ls_number_reflns 11472
_refine_ls_number_restraints 0
_refine_ls_restrained_S_all 1.099
_refine_ls_R_factor_all 0.1251
_refine_ls_R_factor_gt 0.0749
_refine_ls_R_factor_obs 0.0749
_refine_ls_shift/esd_max 0.000
_refine_ls_shift/esd_mean 0.000
_refine_ls_shift/su_max 0.000
_refine_ls_shift/su_mean 0.000
_refine_ls_structure_factor_coef Fsqd
_refine_ls_weighting_details
;
w=1/[\s^2^(Fo^2^)+(0.0347P)^2^+3.4821P] where P=(Fo^2^+2Fc^2^)/3
;
_refine_ls_weighting_scheme calc
_refine_ls_wR_factor_all 0.1431
_refine_ls_wR_factor_gt 0.1271
_refine_ls_wR_factor_obs 0.1271
_refine_ls_wR_factor_ref 0.1431
_reflns_number_gt 7568
_reflns_number_observed 7568
_reflns_number_total 11472
_reflns_observed_criterion >2sigma(I)
_reflns_threshold_expression >2sigma(I)
_cod_data_source_file om050936msi20051031_103343.cif
_cod_data_source_block KWN13A
_cod_depositor_comments
;
The following automatic conversions were performed:
'_publ_contact_autor' tag replaced with '_publ_contact_author'.

Automatic conversion script
Id: cif_correct_tags 1440 2010-10-19 06:21:57Z saulius 

The following automatic conversions were performed:

'_geom_bond_publ_flag' value 'Y' changed to 'y' according to
/home/saulius/struct/CIF-dictionaries/cif_core.dic dictionary named
'cif_core.dic' version 2.4.1 from 2010-06-29 (94
times).

'_geom_angle_publ_flag' value 'Y' changed to 'y' according
to /home/saulius/struct/CIF-dictionaries/cif_core.dic dictionary
named 'cif_core.dic' version 2.4.1 from 2010-06-29 (152 times).

Automatic conversion script
Id: cif_fix_values 1715 2011-07-08 13:25:40Z adriana 
;
_cod_database_code 4074839

loop_
_symmetry_equiv_pos_as_xyz
'x, y, z'
'-x, -y, -z'

loop_
_atom_site_label
_atom_site_type_symbol
_atom_site_fract_x
_atom_site_fract_y
_atom_site_fract_z
_atom_site_U_iso_or_equiv
_atom_site_adp_type
_atom_site_occupancy
_atom_site_calc_flag
_atom_site_refinement_flags
Al1A Al -0.36666(7) 0.05887(6) -0.24788(6) 0.0290(3) Uani 1 d .
C41A C -0.3509(3) -0.0312(2) -0.1733(2) 0.0386(9) Uani 1 d .
H41A H -0.3812 -0.0786 -0.1917 0.046 Uiso 1 calc R
H41B H -0.2753 -0.0414 -0.1762 0.046 Uiso 1 calc R
C42C C -0.4012(3) -0.0213(3) -0.0857(2) 0.0563(11) Uani 1 d .
H42A H -0.3738 0.0262 -0.0667 0.085 Uiso 1 calc R
H42B H -0.3845 -0.0674 -0.0546 0.085 Uiso 1 calc R
H42C H -0.4772 -0.0167 -0.0808 0.085 Uiso 1 calc R
C51A C -0.3266(3) 0.0303(2) -0.3602(2) 0.0391(9) Uani 1 d .
H51A H -0.3908 0.0208 -0.3814 0.047 Uiso 1 calc R
H51B H -0.2893 0.0751 -0.3907 0.047 Uiso 1 calc R
C52C C -0.2569(3) -0.0432(2) -0.3709(2) 0.0567(11) Uani 1 d .
H52A H -0.1929 -0.0340 -0.3506 0.085 Uiso 1 calc R
H52B H -0.2389 -0.0542 -0.4268 0.085 Uiso 1 calc R
H52C H -0.2944 -0.0883 -0.3423 0.085 Uiso 1 calc R
N1A N -0.41997(19) 0.15281(15) -0.19853(15) 0.0275(6) Uani 1 d .
N2A N -0.54096(19) 0.05036(16) -0.24321(15) 0.0281(6) Uani 1 d .
N3A N -0.22214(19) 0.12524(16) -0.23728(15) 0.0281(6) Uani 1 d .
C1A C -0.7078(3) 0.0996(2) -0.1644(2) 0.0477(10) Uani 1 d .
H1A H -0.7406 0.0611 -0.1927 0.072 Uiso 1 calc R
H1B H -0.7337 0.1525 -0.1751 0.072 Uiso 1 calc R
H1C H -0.7250 0.0869 -0.1080 0.072 Uiso 1 calc R
C2A C -0.5901(2) 0.0970(2) -0.1912(2) 0.0315(8) Uani 1 d .
C3A C -0.5221(3) 0.15231(19) -0.15902(19) 0.0303(8) Uani 1 d .
C4A C -0.5545(3) 0.1928(2) -0.0915(2) 0.0410(9) Uani 1 d .
H4A H -0.6264 0.1979 -0.0692 0.049 Uiso 1 calc R
C5A C -0.4741(3) 0.2271(2) -0.0559(2) 0.0478(10) Uani 1 d .
H5A H -0.4909 0.2446 -0.0038 0.057 Uiso 1 calc R
C6A C -0.3758(3) 0.2344(2) -0.0963(2) 0.0439(10) Uani 1 d .
H6A H -0.3206 0.2490 -0.0708 0.053 Uiso 1 calc R
C7A C -0.3547(3) 0.2188(2) -0.1839(2) 0.0332(8) Uani 1 d .
C8A C -0.2405(3) 0.1952(2) -0.2113(2) 0.0334(8) Uani 1 d .
C9A C -0.1565(3) 0.2554(2) -0.2061(3) 0.0575(12) Uani 1 d .
H9A H -0.0876 0.2304 -0.2182 0.086 Uiso 1 calc R
H9B H -0.1674 0.2752 -0.1529 0.086 Uiso 1 calc R
H9C H -0.1606 0.2993 -0.2437 0.086 Uiso 1 calc R
C10A C -0.5977(2) 0.0023(2) -0.2888(2) 0.0320(8) Uani 1 d .
C11A C -0.6197(2) 0.0359(2) -0.3601(2) 0.0374(9) Uani 1 d .
C12A C -0.6662(3) -0.0125(3) -0.4078(2) 0.0467(10) Uani 1 d .
H12A H -0.6798 0.0082 -0.4566 0.056 Uiso 1 calc R
C13A C -0.6927(3) -0.0900(3) -0.3848(3) 0.0550(11) Uani 1 d .
H13A H -0.7242 -0.1217 -0.4179 0.066 Uiso 1 calc R
C14A C -0.6734(3) -0.1212(2) -0.3142(3) 0.0518(11) Uani 1 d .
H14A H -0.6940 -0.1738 -0.2986 0.062 Uiso 1 calc R
C15A C -0.6239(3) -0.0767(2) -0.2651(2) 0.0390(9) Uani 1 d .
C16A C -0.5981(3) 0.1228(3) -0.3849(2) 0.0506(11) Uani 1 d .
H16A H -0.5582 0.1462 -0.3474 0.061 Uiso 1 calc R
C17A C -0.7007(4) 0.1690(3) -0.3815(3) 0.0743(14) Uani 1 d .
H17A H -0.7406 0.1474 -0.4184 0.111 Uiso 1 calc R
H17B H -0.6852 0.2246 -0.3956 0.111 Uiso 1 calc R
H17C H -0.7419 0.1645 -0.3283 0.111 Uiso 1 calc R
C18A C -0.5336(4) 0.1339(4) -0.4679(3) 0.101(2) Uani 1 d .
H18A H -0.4673 0.1053 -0.4710 0.151 Uiso 1 calc R
H18B H -0.5197 0.1900 -0.4797 0.151 Uiso 1 calc R
H18C H -0.5726 0.1132 -0.5058 0.151 Uiso 1 calc R
C19A C -0.6026(3) -0.1135(2) -0.1883(2) 0.0500(11) Uani 1 d .
H19A H -0.5601 -0.0752 -0.1651 0.060 Uiso 1 calc R
C20A C -0.7049(4) -0.1292(3) -0.1285(3) 0.0808(15) Uani 1 d .
H20A H -0.7444 -0.0799 -0.1198 0.121 Uiso 1 calc R
H20B H -0.6880 -0.1496 -0.0787 0.121 Uiso 1 calc R
H20C H -0.7471 -0.1680 -0.1490 0.121 Uiso 1 calc R
C21A C -0.5378(4) -0.1913(3) -0.2022(3) 0.0757(15) Uani 1 d .
H21A H -0.5799 -0.2313 -0.2209 0.114 Uiso 1 calc R
H21B H -0.5181 -0.2102 -0.1529 0.114 Uiso 1 calc R
H21C H -0.4745 -0.1810 -0.2415 0.114 Uiso 1 calc R
C22A C -0.1157(2) 0.0939(2) -0.2552(2) 0.0305(8) Uani 1 d .
C23A C -0.0763(3) 0.0537(2) -0.1936(2) 0.0340(8) Uani 1 d .
C24A C 0.0221(3) 0.0171(2) -0.2129(3) 0.0477(10) Uani 1 d .
H24A H 0.0505 -0.0101 -0.1728 0.057 Uiso 1 calc R
C25A C 0.0782(3) 0.0195(3) -0.2884(3) 0.0558(12) Uani 1 d .
H25A H 0.1433 -0.0072 -0.3000 0.067 Uiso 1 calc R
C26A C 0.0399(3) 0.0609(3) -0.3475(2) 0.0511(11) Uani 1 d .
H26A H 0.0801 0.0630 -0.3991 0.061 Uiso 1 calc R
C27A C -0.0572(3) 0.0997(2) -0.3326(2) 0.0372(9) Uani 1 d .
C28A C -0.1302(3) 0.0543(2) -0.1079(2) 0.0436(10) Uani 1 d .
H28A H -0.2042 0.0715 -0.1062 0.052 Uiso 1 calc R
C29A C -0.1316(3) -0.0275(3) -0.0655(2) 0.0619(12) Uani 1 d .
H29A H -0.1656 -0.0657 -0.0934 0.093 Uiso 1 calc R
H29B H -0.1702 -0.0241 -0.0116 0.093 Uiso 1 calc R
H29C H -0.0598 -0.0447 -0.0645 0.093 Uiso 1 calc R
C30A C -0.0770(4) 0.1144(3) -0.0636(3) 0.0730(14) Uani 1 d .
H30A H -0.0046 0.0982 -0.0638 0.109 Uiso 1 calc R
H30B H -0.1147 0.1165 -0.0094 0.109 Uiso 1 calc R
H30C H -0.0780 0.1666 -0.0895 0.109 Uiso 1 calc R
C31A C -0.0915(3) 0.1501(3) -0.3983(2) 0.0518(11) Uani 1 d .
H31A H -0.1667 0.1644 -0.3810 0.062 Uiso 1 calc R
C32A C -0.0810(3) 0.1077(3) -0.4766(2) 0.0718(14) Uani 1 d .
H32A H -0.0069 0.1002 -0.4987 0.108 Uiso 1 calc R
H32B H -0.1140 0.1397 -0.5134 0.108 Uiso 1 calc R
H32C H -0.1155 0.0563 -0.4671 0.108 Uiso 1 calc R
C33A C -0.0280(4) 0.2272(3) -0.4128(3) 0.0812(16) Uani 1 d .
H33A H -0.0314 0.2535 -0.3631 0.122 Uiso 1 calc R
H33B H -0.0571 0.2621 -0.4497 0.122 Uiso 1 calc R
H33C H 0.0450 0.2151 -0.4349 0.122 Uiso 1 calc R
C61A C -0.3805(3) 0.2959(2) -0.2301(2) 0.0481(10) Uani 1 d .
H61A H -0.4546 0.3101 -0.2116 0.058 Uiso 1 calc R
H61B H -0.3372 0.3395 -0.2176 0.058 Uiso 1 calc R
C62A C -0.3619(3) 0.2887(3) -0.3191(2) 0.0645(13) Uani 1 d .
H62A H -0.2873 0.2798 -0.3388 0.097 Uiso 1 calc R
H62B H -0.3842 0.3374 -0.3434 0.097 Uiso 1 calc R
H62C H -0.4020 0.2442 -0.3321 0.097 Uiso 1 calc R
Al1B Al 0.01011(8) 0.44139(6) 0.24940(6) 0.0280(2) Uani 1 d .
C41B C 0.0583(3) 0.5313(2) 0.1747(2) 0.0363(9) Uani 1 d .
H41C H 0.0171 0.5784 0.1934 0.044 Uiso 1 calc R
H41D H 0.1320 0.5422 0.1775 0.044 Uiso 1 calc R
C42B C 0.0512(3) 0.5220(3) 0.0875(2) 0.0565(11) Uani 1 d .
H42D H 0.0912 0.4754 0.0678 0.085 Uiso 1 calc R
H42E H 0.0800 0.5689 0.0568 0.085 Uiso 1 calc R
H42F H -0.0220 0.5157 0.0828 0.085 Uiso 1 calc R
C51B C -0.0042(3) 0.4696(2) 0.3612(2) 0.0383(9) Uani 1 d .
H51C H -0.0785 0.4810 0.3824 0.046 Uiso 1 calc R
H51D H 0.0172 0.4239 0.3918 0.046 Uiso 1 calc R
C52B C 0.0628(3) 0.5421(2) 0.3718(2) 0.0558(11) Uani 1 d .
H52D H 0.1366 0.5307 0.3519 0.084 Uiso 1 calc R
H52E H 0.0532 0.5535 0.4276 0.084 Uiso 1 calc R
H52F H 0.0409 0.5878 0.3426 0.084 Uiso 1 calc R
N1B N -0.01921(19) 0.34810(15) 0.19973(15) 0.0270(6) Uani 1 d .
N2B N -0.16404(19) 0.44960(15) 0.24781(15) 0.0265(6) Uani 1 d .
N3B N 0.15987(19) 0.37433(16) 0.23642(15) 0.0267(6) Uani 1 d .
C1B C -0.2940(3) 0.4006(2) 0.1720(2) 0.0485(10) Uani 1 d .
H1D H -0.3462 0.4269 0.2107 0.073 Uiso 1 calc R
H1E H -0.3145 0.3456 0.1688 0.073 Uiso 1 calc R
H1F H -0.2897 0.4275 0.1206 0.073 Uiso 1 calc R
C2B C -0.1884(2) 0.4032(2) 0.19674(19) 0.0309(8) Uani 1 d .
C3B C -0.1033(2) 0.34878(19) 0.16126(19) 0.0291(8) Uani 1 d .
C4B C -0.1040(3) 0.3101(2) 0.0936(2) 0.0389(9) Uani 1 d .
H4B H -0.1661 0.3050 0.0729 0.047 Uiso 1 calc R
C5B C -0.0050(3) 0.2772(2) 0.0548(2) 0.0464(10) Uani 1 d .
H5B H 0.0029 0.2614 0.0021 0.056 Uiso 1 calc R
C6B C 0.0753(3) 0.2691(2) 0.0936(2) 0.0399(9) Uani 1 d .
H6B H 0.1429 0.2553 0.0668 0.048 Uiso 1 calc R
C7B C 0.0554(3) 0.28250(19) 0.18152(19) 0.0311(8) Uani 1 d .
C8B C 0.1570(2) 0.3057(2) 0.20794(19) 0.0300(8) Uani 1 d .
C9B C 0.2445(3) 0.2454(2) 0.1992(3) 0.0545(11) Uani 1 d .
H9D H 0.3081 0.2697 0.2097 0.082 Uiso 1 calc R
H9E H 0.2573 0.2264 0.1456 0.082 Uiso 1 calc R
H9F H 0.2246 0.2010 0.2365 0.082 Uiso 1 calc R
C10B C -0.2432(2) 0.4984(2) 0.2939(2) 0.0304(8) Uani 1 d .
C11B C -0.2947(3) 0.4669(2) 0.3676(2) 0.0365(9) Uani 1 d .
C12B C -0.3679(3) 0.5147(3) 0.4137(2) 0.0450(10) Uani 1 d .
H12B H -0.4034 0.4948 0.4632 0.054 Uiso 1 calc R
C13B C -0.3897(3) 0.5910(3) 0.3883(3) 0.0518(11) Uani 1 d .
H13B H -0.4396 0.6225 0.4203 0.062 Uiso 1 calc R
C14B C -0.3384(3) 0.6202(2) 0.3165(3) 0.0506(11) Uani 1 d .
H14B H -0.3547 0.6719 0.2995 0.061 Uiso 1 calc R
C15B C -0.2633(3) 0.5764(2) 0.2681(2) 0.0403(9) Uani 1 d .
C16B C -0.2768(3) 0.3835(3) 0.3967(2) 0.0517(11) Uani 1 d .
H16B H -0.2141 0.3623 0.3613 0.062 Uiso 1 calc R
C17B C -0.3697(4) 0.3301(3) 0.3915(3) 0.0813(16) Uani 1 d .
H17D H -0.4319 0.3482 0.4273 0.122 Uiso 1 calc R
H17E H -0.3535 0.2757 0.4061 0.122 Uiso 1 calc R
H17F H -0.3829 0.3324 0.3377 0.122 Uiso 1 calc R
C18B C -0.2543(4) 0.3790(3) 0.4805(3) 0.0821(16) Uani 1 d .
H18D H -0.1958 0.4137 0.4837 0.123 Uiso 1 calc R
H18E H -0.2365 0.3246 0.4940 0.123 Uiso 1 calc R
H18F H -0.3164 0.3957 0.5172 0.123 Uiso 1 calc R
C19B C -0.2054(3) 0.6119(2) 0.1901(2) 0.0509(11) Uani 1 d .
H19B H -0.1507 0.5732 0.1675 0.061 Uiso 1 calc R
C20B C -0.2795(4) 0.6255(3) 0.1306(3) 0.0861(16) Uani 1 d .
H20D H -0.3151 0.5762 0.1247 0.129 Uiso 1 calc R
H20E H -0.2388 0.6432 0.0797 0.129 Uiso 1 calc R
H20F H -0.3313 0.6658 0.1496 0.129 Uiso 1 calc R
C21B C -0.1490(4) 0.6897(3) 0.2025(3) 0.0799(16) Uani 1 d .
H21D H -0.2012 0.7303 0.2199 0.120 Uiso 1 calc R
H21E H -0.1049 0.7074 0.1530 0.120 Uiso 1 calc R
H21F H -0.1056 0.6802 0.2424 0.120 Uiso 1 calc R
C22B C 0.2569(2) 0.40458(19) 0.2559(2) 0.0286(8) Uani 1 d .
C23B C 0.3271(3) 0.4458(2) 0.1965(2) 0.0355(9) Uani 1 d .
C24B C 0.4149(3) 0.4810(2) 0.2178(2) 0.0475(10) Uani 1 d .
H24B H 0.4623 0.5100 0.1791 0.057 Uiso 1 calc R
C25B C 0.4335(3) 0.4744(3) 0.2934(3) 0.0534(11) Uani 1 d .
H25B H 0.4923 0.4996 0.3066 0.064 Uiso 1 calc R
C26B C 0.3658(3) 0.4307(2) 0.3503(2) 0.0472(10) Uani 1 d .
H26B H 0.3804 0.4251 0.4018 0.057 Uiso 1 calc R
C27B C 0.2767(3) 0.3948(2) 0.3332(2) 0.0356(9) Uani 1 d .
C28B C 0.3167(3) 0.4495(2) 0.1099(2) 0.0433(10) Uani 1 d .
H28B H 0.2444 0.4322 0.1070 0.052 Uiso 1 calc R
C29B C 0.3324(3) 0.5326(3) 0.0710(2) 0.0600(12) Uani 1 d .
H29D H 0.2807 0.5688 0.0991 0.090 Uiso 1 calc R
H29E H 0.3235 0.5309 0.0163 0.090 Uiso 1 calc R
H29F H 0.4028 0.5511 0.0729 0.090 Uiso 1 calc R
C30B C 0.3941(4) 0.3910(3) 0.0640(3) 0.0736(14) Uani 1 d .
H30D H 0.4657 0.4058 0.0671 0.110 Uiso 1 calc R
H30E H 0.3859 0.3924 0.0090 0.110 Uiso 1 calc R
H30F H 0.3799 0.3376 0.0867 0.110 Uiso 1 calc R
C31B C 0.2091(3) 0.3430(2) 0.3975(2) 0.0437(10) Uani 1 d .
H31B H 0.1426 0.3311 0.3793 0.052 Uiso 1 calc R
C32B C 0.1806(3) 0.3829(3) 0.4770(2) 0.0534(11) Uani 1 d .
H32D H 0.2435 0.3881 0.4999 0.080 Uiso 1 calc R
H32E H 0.1290 0.3508 0.5126 0.080 Uiso 1 calc R
H32F H 0.1512 0.4353 0.4691 0.080 Uiso 1 calc R
C33B C 0.2651(4) 0.2642(3) 0.4088(3) 0.0785(15) Uani 1 d .
H33D H 0.2832 0.2388 0.3584 0.118 Uiso 1 calc R
H33E H 0.2187 0.2296 0.4460 0.118 Uiso 1 calc R
H33F H 0.3288 0.2740 0.4293 0.118 Uiso 1 calc R
C61B C 0.0104(3) 0.2043(2) 0.2265(2) 0.0430(10) Uani 1 d .
H61C H -0.0544 0.1903 0.2081 0.052 Uiso 1 calc R
H61D H 0.0615 0.1614 0.2124 0.052 Uiso 1 calc R
C62B C -0.0142(3) 0.2083(3) 0.3162(2) 0.0600(12) Uani 1 d .
H62D H 0.0508 0.2148 0.3359 0.090 Uiso 1 calc R
H62E H -0.0486 0.1595 0.3388 0.090 Uiso 1 calc R
H62F H -0.0606 0.2532 0.3310 0.090 Uiso 1 calc R

loop_
_atom_site_aniso_label
_atom_site_aniso_U_11
_atom_site_aniso_U_22
_atom_site_aniso_U_33
_atom_site_aniso_U_23
_atom_site_aniso_U_13
_atom_site_aniso_U_12
Al1A 0.0298(6) 0.0252(6) 0.0304(6) -0.0012(5) -0.0014(4) 0.0015(4)
C41A 0.036(2) 0.032(2) 0.047(2) 0.0005(17) -0.0076(17) -0.0002(16)
C42C 0.060(3) 0.063(3) 0.044(3) 0.019(2) -0.008(2) -0.002(2)
C51A 0.032(2) 0.045(2) 0.039(2) -0.0061(18) -0.0042(16) -0.0033(17)
C52C 0.068(3) 0.051(3) 0.047(3) -0.018(2) 0.002(2) 0.010(2)
N1A 0.0284(15) 0.0240(16) 0.0290(16) -0.0008(12) -0.0023(12) 0.0027(12)
N2A 0.0257(15) 0.0251(16) 0.0319(17) 0.0022(13) -0.0015(13) 0.0019(12)
N3A 0.0267(15) 0.0259(17) 0.0320(16) 0.0001(13) -0.0061(12) -0.0020(12)
C1A 0.032(2) 0.056(3) 0.052(3) -0.001(2) 0.0002(18) 0.0051(18)
C2A 0.0292(19) 0.031(2) 0.031(2) 0.0067(16) 0.0018(16) 0.0064(16)
C3A 0.033(2) 0.026(2) 0.029(2) 0.0027(16) -0.0023(16) 0.0085(15)
C4A 0.043(2) 0.038(2) 0.039(2) -0.0023(18) 0.0003(18) 0.0166(18)
C5A 0.067(3) 0.040(2) 0.037(2) -0.0161(19) -0.008(2) 0.016(2)
C6A 0.052(3) 0.036(2) 0.047(3) -0.0127(18) -0.016(2) 0.0070(18)
C7A 0.036(2) 0.024(2) 0.040(2) -0.0047(16) -0.0084(16) 0.0024(16)
C8A 0.037(2) 0.027(2) 0.036(2) 0.0018(17) -0.0084(16) -0.0038(16)
C9A 0.052(3) 0.038(3) 0.086(3) -0.013(2) -0.018(2) -0.009(2)
C10A 0.0157(17) 0.037(2) 0.041(2) -0.0078(17) 0.0002(15) 0.0013(15)
C11A 0.0234(19) 0.050(3) 0.037(2) 0.0008(19) -0.0026(16) 0.0011(17)
C12A 0.035(2) 0.064(3) 0.041(2) -0.006(2) -0.0068(18) 0.003(2)
C13A 0.044(2) 0.061(3) 0.063(3) -0.026(2) -0.014(2) 0.002(2)
C14A 0.043(2) 0.038(2) 0.076(3) -0.007(2) -0.012(2) -0.0012(19)
C15A 0.0266(19) 0.036(2) 0.053(2) -0.0031(19) -0.0047(17) 0.0019(16)
C16A 0.044(2) 0.064(3) 0.046(3) 0.018(2) -0.0204(19) -0.017(2)
C17A 0.091(4) 0.048(3) 0.073(3) -0.001(2) 0.012(3) 0.003(3)
C18A 0.068(3) 0.118(5) 0.097(4) 0.054(4) 0.026(3) 0.031(3)
C19A 0.047(2) 0.032(2) 0.072(3) 0.012(2) -0.015(2) -0.0082(18)
C20A 0.075(3) 0.079(4) 0.085(4) 0.032(3) -0.009(3) -0.012(3)
C21A 0.073(3) 0.040(3) 0.122(4) 0.013(3) -0.043(3) -0.004(2)
C22A 0.0247(18) 0.029(2) 0.038(2) -0.0049(16) -0.0053(16) -0.0038(15)
C23A 0.0289(19) 0.032(2) 0.043(2) -0.0035(17) -0.0112(16) -0.0012(16)
C24A 0.036(2) 0.048(3) 0.061(3) 0.006(2) -0.016(2) -0.0004(19)
C25A 0.025(2) 0.062(3) 0.079(3) -0.005(2) -0.003(2) 0.0048(19)
C26A 0.036(2) 0.064(3) 0.048(3) -0.002(2) 0.0052(19) -0.009(2)
C27A 0.028(2) 0.039(2) 0.044(2) -0.0018(18) -0.0038(17) -0.0066(16)
C28A 0.042(2) 0.051(3) 0.039(2) 0.0020(19) -0.0130(18) 0.0026(18)
C29A 0.060(3) 0.077(3) 0.050(3) 0.015(2) -0.017(2) 0.007(2)
C30A 0.086(3) 0.086(4) 0.053(3) -0.011(3) -0.026(3) -0.007(3)
C31A 0.041(2) 0.069(3) 0.043(3) 0.010(2) -0.0036(19) -0.011(2)
C32A 0.054(3) 0.118(4) 0.038(3) 0.004(3) 0.003(2) -0.012(3)
C33A 0.085(4) 0.074(4) 0.084(4) 0.033(3) -0.018(3) -0.022(3)
C61A 0.052(2) 0.030(2) 0.062(3) 0.0043(19) -0.012(2) 0.0024(18)
C62A 0.068(3) 0.065(3) 0.057(3) 0.024(2) -0.008(2) 0.006(2)
Al1B 0.0312(6) 0.0254(6) 0.0289(6) -0.0029(4) -0.0096(4) -0.0009(4)
C41B 0.031(2) 0.031(2) 0.048(2) -0.0004(17) -0.0106(17) 0.0026(16)
C42B 0.056(3) 0.064(3) 0.048(3) 0.019(2) -0.009(2) -0.001(2)
C51B 0.034(2) 0.047(2) 0.036(2) -0.0112(18) -0.0100(16) 0.0038(17)
C52B 0.062(3) 0.054(3) 0.057(3) -0.026(2) -0.020(2) 0.003(2)
N1B 0.0283(15) 0.0244(16) 0.0296(16) -0.0020(12) -0.0087(12) -0.0022(12)
N2B 0.0264(15) 0.0249(16) 0.0288(16) 0.0014(13) -0.0070(12) -0.0005(12)
N3B 0.0270(15) 0.0262(17) 0.0278(16) -0.0008(13) -0.0070(12) -0.0005(12)
C1B 0.036(2) 0.061(3) 0.053(3) -0.009(2) -0.0199(19) -0.0061(19)
C2B 0.0291(19) 0.034(2) 0.030(2) 0.0026(16) -0.0089(15) -0.0086(16)
C3B 0.0320(19) 0.027(2) 0.030(2) 0.0002(16) -0.0085(16) -0.0079(15)
C4B 0.041(2) 0.038(2) 0.040(2) -0.0044(18) -0.0120(18) -0.0105(17)
C5B 0.057(3) 0.050(3) 0.033(2) -0.0147(19) -0.009(2) -0.010(2)
C6B 0.042(2) 0.036(2) 0.040(2) -0.0142(18) 0.0002(18) -0.0022(17)
C7B 0.036(2) 0.0218(19) 0.035(2) -0.0060(15) -0.0052(16) -0.0020(15)
C8B 0.0330(19) 0.023(2) 0.034(2) -0.0025(16) -0.0057(15) 0.0018(15)
C9B 0.047(2) 0.042(3) 0.078(3) -0.018(2) -0.018(2) 0.0132(19)
C10B 0.0230(18) 0.033(2) 0.039(2) -0.0057(17) -0.0158(16) 0.0001(15)
C11B 0.029(2) 0.049(2) 0.034(2) -0.0071(18) -0.0126(17) 0.0030(17)
C12B 0.031(2) 0.068(3) 0.037(2) -0.011(2) -0.0089(17) 0.003(2)
C13B 0.031(2) 0.063(3) 0.065(3) -0.030(2) -0.012(2) 0.008(2)
C14B 0.037(2) 0.040(2) 0.078(3) -0.014(2) -0.016(2) 0.0058(19)
C15B 0.030(2) 0.034(2) 0.059(3) -0.0033(19) -0.0154(18) 0.0016(17)
C16B 0.046(2) 0.064(3) 0.039(2) 0.010(2) 0.0064(18) 0.010(2)
C17B 0.122(4) 0.041(3) 0.089(4) -0.002(3) -0.041(3) -0.003(3)
C18B 0.084(4) 0.102(4) 0.064(3) 0.035(3) -0.029(3) -0.014(3)
C19B 0.044(2) 0.037(2) 0.069(3) 0.010(2) -0.006(2) 0.0096(19)
C20B 0.084(4) 0.096(4) 0.077(4) 0.033(3) -0.019(3) 0.011(3)
C21B 0.067(3) 0.040(3) 0.123(5) 0.009(3) 0.008(3) 0.000(2)
C22B 0.0223(17) 0.0248(19) 0.040(2) -0.0041(16) -0.0100(15) 0.0052(14)
C23B 0.0289(19) 0.035(2) 0.043(2) -0.0061(17) -0.0056(17) 0.0031(16)
C24B 0.029(2) 0.054(3) 0.059(3) -0.002(2) -0.0048(19) -0.0047(18)
C25B 0.034(2) 0.069(3) 0.062(3) -0.011(2) -0.017(2) -0.007(2)
C26B 0.039(2) 0.063(3) 0.046(2) -0.005(2) -0.0216(19) 0.002(2)
C27B 0.030(2) 0.036(2) 0.043(2) -0.0035(17) -0.0134(17) 0.0068(16)
C28B 0.032(2) 0.058(3) 0.037(2) -0.0009(19) 0.0007(17) -0.0076(18)
C29B 0.058(3) 0.069(3) 0.050(3) 0.011(2) -0.004(2) -0.014(2)
C30B 0.076(3) 0.087(4) 0.053(3) -0.017(3) 0.003(2) 0.014(3)
C31B 0.049(2) 0.043(2) 0.043(2) 0.0035(19) -0.0213(19) -0.0002(19)
C32B 0.061(3) 0.064(3) 0.038(2) 0.003(2) -0.018(2) -0.008(2)
C33B 0.114(4) 0.053(3) 0.067(3) 0.012(2) -0.017(3) 0.015(3)
C61B 0.050(2) 0.026(2) 0.055(3) -0.0003(18) -0.0145(19) -0.0023(17)
C62B 0.077(3) 0.050(3) 0.052(3) 0.014(2) -0.010(2) -0.015(2)

loop_
_atom_type_symbol
_atom_type_description
_atom_type_scat_dispersion_real
_atom_type_scat_dispersion_imag
_atom_type_scat_source
C C 0.0033 0.0016 'International Tables Vol C Tables 4.2.6.8 and 6.1.1.4'
H H 0.0000 0.0000 'International Tables Vol C Tables 4.2.6.8 and 6.1.1.4'
N N 0.0061 0.0033 'International Tables Vol C Tables 4.2.6.8 and 6.1.1.4'
Al Al 0.0645 0.0514 'International Tables Vol C Tables 4.2.6.8 and 6.1.1.4'

loop_
_geom_angle_atom_site_label_1
_geom_angle_atom_site_label_2
_geom_angle_atom_site_label_3
_geom_angle
_geom_angle_publ_flag
N1A Al1A C41A 114.25(14) y
N1A Al1A C51A 133.02(14) y
C41A Al1A C51A 112.70(16) y
N1A Al1A N3A 76.56(11) y
C41A Al1A N3A 97.98(13) y
C51A Al1A N3A 98.64(13) y
N1A Al1A N2A 76.41(11) y
C41A Al1A N2A 98.37(12) y
C51A Al1A N2A 95.42(13) y
N3A Al1A N2A 152.34(11) y
C42C C41A Al1A 116.9(3) y
C52C C51A Al1A 112.7(3) y
C3A N1A C7A 116.5(3) y
C3A N1A Al1A 117.7(2) y
C7A N1A Al1A 124.2(2) y
C2A N2A C10A 121.0(3) y
C2A N2A Al1A 110.0(2) y
C10A N2A Al1A 129.0(2) y
C8A N3A C22A 121.3(3) y
C8A N3A Al1A 113.8(2) y
C22A N3A Al1A 124.9(2) y
N2A C2A C3A 114.9(3) y
N2A C2A C1A 125.0(3) y
C3A C2A C1A 120.1(3) y
C4A C3A N1A 122.7(3) y
C4A C3A C2A 123.5(3) y
N1A C3A C2A 113.4(3) y
C3A C4A C5A 117.1(3) y
C6A C5A C4A 120.5(4) y
C5A C6A C7A 118.6(3) y
N1A C7A C6A 109.3(3) y
N1A C7A C8A 107.6(3) y
C6A C7A C8A 110.5(3) y
N1A C7A C61A 110.8(3) y
C6A C7A C61A 108.7(3) y
C8A C7A C61A 110.0(3) y
N3A C8A C9A 124.5(3) y
N3A C8A C7A 117.4(3) y
C9A C8A C7A 118.0(3) y
C15A C10A C11A 121.5(3) y
C15A C10A N2A 120.9(3) y
C11A C10A N2A 117.5(3) y
C12A C11A C10A 117.8(3) y
C12A C11A C16A 119.6(3) y
C10A C11A C16A 122.6(3) y
C13A C12A C11A 121.1(4) y
C14A C13A C12A 120.4(4) y
C13A C14A C15A 121.3(4) y
C14A C15A C10A 118.0(3) y
C14A C15A C19A 119.8(3) y
C10A C15A C19A 122.2(3) y
C18A C16A C11A 113.0(4) y
C18A C16A C17A 108.2(3) y
C11A C16A C17A 110.8(3) y
C15A C19A C20A 111.8(3) y
C15A C19A C21A 111.3(4) y
C20A C19A C21A 110.2(3) y
C27A C22A C23A 121.7(3) y
C27A C22A N3A 120.6(3) y
C23A C22A N3A 117.6(3) y
C24A C23A C22A 117.4(3) y
C24A C23A C28A 119.0(3) y
C22A C23A C28A 123.5(3) y
C25A C24A C23A 121.8(4) y
C24A C25A C26A 120.2(4) y
C25A C26A C27A 121.3(4) y
C26A C27A C22A 117.7(3) y
C26A C27A C31A 119.0(3) y
C22A C27A C31A 123.2(3) y
C23A C28A C30A 110.1(3) y
C23A C28A C29A 113.1(3) y
C30A C28A C29A 109.4(3) y
C27A C31A C33A 110.4(3) y
C27A C31A C32A 113.6(4) y
C33A C31A C32A 108.7(4) y
C62A C61A C7A 114.2(3) y
N1B Al1B C51B 133.19(14) y
N1B Al1B C41B 113.84(14) y
C51B Al1B C41B 112.88(16) y
N1B Al1B N3B 76.62(11) y
C51B Al1B N3B 99.30(13) y
C41B Al1B N3B 98.42(13) y
N1B Al1B N2B 75.81(11) y
C51B Al1B N2B 94.77(12) y
C41B Al1B N2B 98.57(12) y
N3B Al1B N2B 151.65(10) y
C42B C41B Al1B 117.5(3) y
C52B C51B Al1B 112.6(3) y
C3B N1B C7B 115.6(3) y
C3B N1B Al1B 118.4(2) y
C7B N1B Al1B 124.1(2) y
C2B N2B C10B 120.7(3) y
C2B N2B Al1B 110.3(2) y
C10B N2B Al1B 129.00(19) y
C8B N3B C22B 120.8(3) y
C8B N3B Al1B 114.7(2) y
C22B N3B Al1B 124.4(2) y
N2B C2B C3B 115.2(3) y
N2B C2B C1B 125.2(3) y
C3B C2B C1B 119.7(3) y
C4B C3B N1B 123.6(3) y
C4B C3B C2B 123.6(3) y
N1B C3B C2B 112.5(3) y
C3B C4B C5B 116.9(3) y
C6B C5B C4B 120.0(3) y
C5B C6B C7B 118.8(3) y
N1B C7B C6B 109.8(3) y
N1B C7B C8B 107.2(3) y
C6B C7B C8B 110.6(3) y
N1B C7B C61B 110.5(3) y
C6B C7B C61B 108.7(3) y
C8B C7B C61B 110.0(3) y
N3B C8B C9B 125.7(3) y
N3B C8B C7B 117.1(3) y
C9B C8B C7B 117.2(3) y
C11B C10B C15B 121.4(3) y
C11B C10B N2B 117.5(3) y
C15B C10B N2B 121.0(3) y
C12B C11B C10B 117.8(3) y
C12B C11B C16B 119.2(3) y
C10B C11B C16B 122.9(3) y
C13B C12B C11B 121.3(4) y
C14B C13B C12B 119.7(4) y
C13B C14B C15B 122.1(4) y
C14B C15B C10B 117.6(4) y
C14B C15B C19B 120.6(3) y
C10B C15B C19B 121.8(3) y
C11B C16B C18B 113.2(4) y
C11B C16B C17B 111.2(3) y
C18B C16B C17B 109.8(4) y
C15B C19B C20B 111.5(3) y
C15B C19B C21B 111.1(4) y
C20B C19B C21B 111.0(4) y
C23B C22B C27B 121.4(3) y
C23B C22B N3B 118.3(3) y
C27B C22B N3B 120.2(3) y
C24B C23B C22B 117.7(3) y
C24B C23B C28B 118.5(3) y
C22B C23B C28B 123.6(3) y
C25B C24B C23B 121.5(4) y
C24B C25B C26B 119.9(4) y
C25B C26B C27B 121.5(4) y
C26B C27B C22B 117.8(3) y
C26B C27B C31B 118.8(3) y
C22B C27B C31B 123.3(3) y
C23B C28B C29B 113.8(3) y
C23B C28B C30B 109.7(3) y
C29B C28B C30B 110.1(3) y
C27B C31B C33B 110.0(3) y
C27B C31B C32B 113.6(3) y
C33B C31B C32B 109.4(3) y
C62B C61B C7B 115.1(3) y

loop_
_geom_bond_atom_site_label_1
_geom_bond_atom_site_label_2
_geom_bond_distance
_geom_bond_publ_flag
Al1A N1A 1.885(3) y
Al1A C41A 1.980(4) y
Al1A C51A 1.981(4) y
Al1A N3A 2.221(3) y
Al1A N2A 2.240(3) y
C41A C42C 1.540(5) y
C51A C52C 1.517(5) y
N1A C3A 1.366(4) y
N1A C7A 1.455(4) y
N2A C2A 1.284(4) y
N2A C10A 1.441(4) y
N3A C8A 1.278(4) y
N3A C22A 1.449(4) y
C1A C2A 1.504(4) y
C2A C3A 1.475(5) y
C3A C4A 1.364(5) y
C4A C5A 1.433(5) y
C5A C6A 1.333(5) y
C6A C7A 1.513(5) y
C7A C8A 1.516(5) y
C7A C61A 1.561(5) y
C8A C9A 1.506(5) y
C10A C15A 1.400(5) y
C10A C11A 1.405(5) y
C11A C12A 1.392(5) y
C11A C16A 1.520(5) y
C12A C13A 1.375(6) y
C13A C14A 1.368(6) y
C14A C15A 1.391(5) y
C15A C19A 1.507(5) y
C16A C18A 1.517(6) y
C16A C17A 1.521(6) y
C19A C20A 1.534(6) y
C19A C21A 1.547(6) y
C22A C27A 1.403(5) y
C22A C23A 1.404(5) y
C23A C24A 1.394(5) y
C23A C28A 1.510(5) y
C24A C25A 1.364(5) y
C25A C26A 1.373(6) y
C26A C27A 1.393(5) y
C27A C31A 1.515(5) y
C28A C30A 1.528(5) y
C28A C29A 1.531(5) y
C31A C33A 1.528(6) y
C31A C32A 1.530(6) y
C61A C62A 1.513(5) y
Al1B N1B 1.888(3) y
Al1B C51B 1.972(3) y
Al1B C41B 1.974(3) y
Al1B N3B 2.206(3) y
Al1B N2B 2.254(3) y
C41B C42B 1.533(5) y
C51B C52B 1.537(5) y
N1B C3B 1.370(4) y
N1B C7B 1.461(4) y
N2B C2B 1.279(4) y
N2B C10B 1.442(4) y
N3B C8B 1.274(4) y
N3B C22B 1.455(4) y
C1B C2B 1.501(4) y
C2B C3B 1.480(5) y
C3B C4B 1.355(5) y
C4B C5B 1.443(5) y
C5B C6B 1.335(5) y
C6B C7B 1.510(5) y
C7B C8B 1.523(4) y
C7B C61B 1.560(5) y
C8B C9B 1.500(5) y
C10B C11B 1.403(5) y
C10B C15B 1.404(5) y
C11B C12B 1.386(5) y
C11B C16B 1.501(5) y
C12B C13B 1.381(6) y
C13B C14B 1.364(6) y
C14B C15B 1.383(5) y
C15B C19B 1.513(5) y
C16B C18B 1.519(6) y
C16B C17B 1.522(6) y
C19B C20B 1.533(6) y
C19B C21B 1.543(6) y
C22B C23B 1.399(5) y
C22B C27B 1.403(5) y
C23B C24B 1.396(5) y
C23B C28B 1.517(5) y
C24B C25B 1.364(5) y
C25B C26B 1.379(5) y
C26B C27B 1.387(5) y
C27B C31B 1.524(5) y
C28B C29B 1.525(5) y
C28B C30B 1.530(5) y
C31B C33B 1.526(5) y
C31B C32B 1.529(5) y
C61B C62B 1.518(5) y
